data_4511948
loop_
_publ_author_name
'Zimmermann, Iwan'
'Johnsson, Mats'

_publ_section_title
;
 A Synthetic Route toward Layered Materials: Introducing Stereochemically
 Active Lone-Pairs into Transition Metal Oxohalides
;
_journal_issue 10
_journal_name_full 'Crystal Growth &amp; Design'
_journal_page_first 5252
_journal_paper_doi 10.1021/cg5010374
_journal_volume 14
_journal_year 2014
_chemical_formula_sum 'Br8 Fe7 O18 Sb10'
_chemical_formula_weight 2535.73
_chemical_name_systematic
;
 ?
;
_space_group_IT_number 2
_symmetry_cell_setting triclinic
_symmetry_space_group_name_Hall '-P 1'
_symmetry_space_group_name_H-M 'P -1'
_atom_sites_solution_hydrogens none
_atom_sites_solution_primary direct
_atom_sites_solution_secondary difmap
_audit_creation_method SHELXL-97
_cell_angle_alpha 72.723(2)
_cell_angle_beta 64.669(3)
_cell_angle_gamma 64.836(3)
_cell_formula_units_Z 1
_cell_length_a 9.9229(3)
_cell_length_b 10.0059(3)
_cell_length_c 10.1097(3)
_cell_measurement_reflns_used 5142
_cell_measurement_temperature 293(2)
_cell_measurement_theta_max 32.1847
_cell_measurement_theta_min 3.4095
_cell_volume 812.99(5)
_computing_cell_refinement
;
'Fri Oct 04 10:34:52 2013'
;
_computing_data_collection
;
'Fri Oct 04 10:34:52 2013'
;
_computing_data_reduction
;
'Fri Oct 04 10:34:52 2013'
;
_computing_structure_refinement 'SHELXL-97 (Sheldrick, 1997)'
_computing_structure_solution 'SHELXS-97 (Sheldrick, 1990)'
_diffrn_ambient_temperature 293(2)
_diffrn_detector_area_resol_mean 16.5467
_diffrn_measured_fraction_theta_full 0.975
_diffrn_measured_fraction_theta_max 0.873
_diffrn_measurement_device_type 'Xcalibur, Sapphire3'
_diffrn_measurement_method '\w scans'
_diffrn_radiation_monochromator graphite
_diffrn_radiation_source 'fine-focus sealed tube'
_diffrn_radiation_type MoK\a
_diffrn_radiation_wavelength 0.71073
_diffrn_reflns_av_R_equivalents 0.0307
_diffrn_reflns_av_sigmaI/netI 0.0429
_diffrn_reflns_limit_h_max 14
_diffrn_reflns_limit_h_min -14
_diffrn_reflns_limit_k_max 14
_diffrn_reflns_limit_k_min -13
_diffrn_reflns_limit_l_max 11
_diffrn_reflns_limit_l_min -14
_diffrn_reflns_number 7797
_diffrn_reflns_theta_full 25.00
_diffrn_reflns_theta_max 32.26
_diffrn_reflns_theta_min 3.42
_exptl_absorpt_coefficient_mu 21.060
_exptl_absorpt_correction_T_max 0.675
_exptl_absorpt_correction_T_min 0.202
_exptl_absorpt_correction_type analytical
_exptl_absorpt_process_details
;
'Fri Oct 04 10:34:52 2013'
;
_exptl_crystal_colour orange
_exptl_crystal_density_diffrn 5.179
_exptl_crystal_density_method 'not measured'
_exptl_crystal_description plate
_exptl_crystal_F_000 1116
_exptl_crystal_size_max 0.1185
_exptl_crystal_size_mid 0.0850
_exptl_crystal_size_min 0.0220
_refine_diff_density_max 1.349
_refine_diff_density_min -1.528
_refine_diff_density_rms 0.250
_refine_ls_extinction_coef 0.00198(9)
_refine_ls_extinction_expression Fc^*^=kFc[1+0.001xFc^2^\l^3^/sin(2\q)]^-1/4^
_refine_ls_extinction_method SHELXL
_refine_ls_goodness_of_fit_ref 0.899
_refine_ls_hydrogen_treatment none
_refine_ls_matrix_type full
_refine_ls_number_parameters 197
_refine_ls_number_reflns 5024
_refine_ls_number_restraints 0
_refine_ls_restrained_S_all 0.899
_refine_ls_R_factor_all 0.0307
_refine_ls_R_factor_gt 0.0239
_refine_ls_shift/su_max 0.001
_refine_ls_shift/su_mean 0.000
_refine_ls_structure_factor_coef Fsqd
_refine_ls_weighting_details 'calc w=1/[\s^2^(Fo^2^)+(0.0271P)^2^+0.0000P] where P=(Fo^2^+2Fc^2^)/3'
_refine_ls_weighting_scheme calc
_refine_ls_wR_factor_gt 0.0511
_refine_ls_wR_factor_ref 0.0545
_reflns_number_gt 4216
_reflns_number_total 5024
_reflns_threshold_expression >2sigma(I)
_cod_data_source_file cg5010374_si_003.cif
_cod_data_source_block shelxl
_cod_depositor_comments 'Adding full bibliography for 4511945--4511952.cif.'
_cod_original_cell_volume 813.00(4)
_cod_database_code 4511948

loop_
_symmetry_equiv_pos_as_xyz
'x, y, z'
'-x, -y, -z'

loop_
_atom_site_label
_atom_site_type_symbol
_atom_site_fract_x
_atom_site_fract_y
_atom_site_fract_z
_atom_site_U_iso_or_equiv
_atom_site_adp_type
_atom_site_occupancy
_atom_site_symmetry_multiplicity
_atom_site_calc_flag
_atom_site_refinement_flags
O4 O 0.7406(3) 0.9382(3) 0.2048(3) 0.0117(6) Uani 1 1 d .
O3 O 0.7821(3) 1.2201(3) -0.0185(3) 0.0126(6) Uani 1 1 d .
O1 O 0.7474(3) 1.2007(3) 0.2918(3) 0.0126(6) Uani 1 1 d .
O2 O 0.5215(3) 1.2302(3) 0.1882(3) 0.0142(6) Uani 1 1 d .
O6 O 1.0969(4) 0.6491(3) -0.0921(3) 0.0160(6) Uani 1 1 d .
O8 O 0.5618(4) 0.5861(3) 0.3888(3) 0.0158(6) Uani 1 1 d .
O7 O 0.6279(4) 0.5444(3) 0.6519(3) 0.0175(6) Uani 1 1 d .
Sb4 Sb 0.67538(3) 1.06858(3) 0.03376(3) 0.01163(6) Uani 1 1 d .
Sb3 Sb 0.67105(3) 1.36117(3) 0.13217(3) 0.01196(6) Uani 1 1 d .
Sb5 Sb 1.01803(3) 0.82579(3) -0.23078(3) 0.01218(6) Uani 1 1 d .
Sb1 Sb 0.68775(3) 0.71080(3) 0.65223(3) 0.01164(6) Uani 1 1 d .
Sb2 Sb 0.66624(3) 0.41413(3) 0.52159(3) 0.01263(6) Uani 1 1 d .
Br4 Br 0.35829(5) 0.94329(5) 0.31698(5) 0.01774(9) Uani 1 1 d .
Br2 Br 0.71663(5) 0.71902(5) 0.01398(5) 0.01735(9) Uani 1 1 d .
Br3 Br 0.97878(5) 0.85693(5) 0.39341(5) 0.01826(10) Uani 1 1 d .
Br1 Br 0.93368(6) 0.56566(5) 0.28357(5) 0.02235(11) Uani 1 1 d .
Fe2 Fe 0.98320(7) 0.86084(7) 0.13233(7) 0.01374(12) Uani 1 1 d .
Fe3 Fe 0.64533(7) 0.76536(7) 0.30061(7) 0.01297(12) Uani 1 1 d .
Fe4 Fe 1.0000 0.5000 0.0000 0.0193(2) Uani 1 2 d S
Fe1 Fe 0.65787(8) 1.03343(7) 0.40513(7) 0.01472(13) Uani 1 1 d .
O9 O 0.5935(3) 0.8444(3) 0.5026(3) 0.0122(6) Uani 1 1 d .
O5 O 0.9347(3) 0.9512(3) -0.0757(3) 0.0116(6) Uani 1 1 d .

loop_
_atom_site_aniso_label
_atom_site_aniso_U_11
_atom_site_aniso_U_22
_atom_site_aniso_U_33
_atom_site_aniso_U_23
_atom_site_aniso_U_13
_atom_site_aniso_U_12
O4 0.0124(14) 0.0127(14) 0.0074(13) 0.0003(10) -0.0014(11) -0.0052(12)
O3 0.0095(14) 0.0136(15) 0.0133(14) -0.0045(11) 0.0001(11) -0.0052(11)
O1 0.0086(14) 0.0157(15) 0.0136(14) -0.0017(11) -0.0021(11) -0.0064(12)
O2 0.0077(14) 0.0183(16) 0.0128(14) -0.0086(11) 0.0046(11) -0.0049(12)
O6 0.0114(15) 0.0140(15) 0.0212(16) 0.0030(12) -0.0054(12) -0.0072(12)
O8 0.0118(15) 0.0161(15) 0.0181(15) -0.0004(12) -0.0034(12) -0.0068(12)
O7 0.0204(17) 0.0167(16) 0.0184(15) -0.0050(12) -0.0028(13) -0.0115(13)
Sb4 0.01157(13) 0.01356(14) 0.01104(12) -0.00149(10) -0.00412(10) -0.00548(10)
Sb3 0.01057(13) 0.01023(13) 0.01271(13) -0.00258(10) -0.00114(10) -0.00378(10)
Sb5 0.01073(13) 0.01409(14) 0.01232(13) -0.00472(10) -0.00220(10) -0.00476(10)
Sb1 0.00766(13) 0.01383(14) 0.01176(13) -0.00190(10) -0.00198(10) -0.00357(10)
Sb2 0.01097(13) 0.01142(13) 0.01405(13) -0.00342(10) -0.00276(10) -0.00310(10)
Br4 0.0133(2) 0.0202(2) 0.0186(2) -0.00467(16) -0.00578(16) -0.00343(17)
Br2 0.0151(2) 0.0156(2) 0.0211(2) -0.00294(16) -0.00655(17) -0.00470(17)
Br3 0.0171(2) 0.0239(2) 0.0141(2) -0.00067(16) -0.00526(17) -0.00889(18)
Br1 0.0168(2) 0.0214(2) 0.0278(2) -0.00820(19) -0.00905(19) -0.00132(19)
Fe2 0.0083(3) 0.0178(3) 0.0130(3) -0.0037(2) -0.0008(2) -0.0045(2)
Fe3 0.0119(3) 0.0118(3) 0.0144(3) -0.0021(2) -0.0023(2) -0.0055(2)
Fe4 0.0151(5) 0.0138(4) 0.0273(5) 0.0009(4) -0.0034(4) -0.0099(4)
Fe1 0.0142(3) 0.0135(3) 0.0136(3) -0.0035(2) 0.0018(2) -0.0080(2)
O9 0.0117(14) 0.0117(14) 0.0092(13) -0.0003(10) -0.0010(11) -0.0038(12)
O5 0.0114(14) 0.0131(14) 0.0107(13) -0.0041(11) -0.0018(11) -0.0051(12)

loop_
_atom_type_symbol
_atom_type_description
_atom_type_scat_dispersion_real
_atom_type_scat_dispersion_imag
_atom_type_scat_source
O O 0.0106 0.0060 'International Tables Vol C Tables 4.2.6.8 and 6.1.1.4'
Br Br -0.2901 2.4595 'International Tables Vol C Tables 4.2.6.8 and 6.1.1.4'
Fe Fe 0.3463 0.8444 'International Tables Vol C Tables 4.2.6.8 and 6.1.1.4'
Sb Sb -0.5866 1.5461 'International Tables Vol C Tables 4.2.6.8 and 6.1.1.4'

loop_
_geom_angle_atom_site_label_1
_geom_angle_atom_site_label_2
_geom_angle_atom_site_label_3
_geom_angle
_geom_angle_site_symmetry_1
_geom_angle_site_symmetry_3
Sb4 O4 Fe2 107.31(12) . .
Sb4 O4 Fe3 113.35(14) . .
Fe2 O4 Fe3 112.65(13) . .
Sb4 O4 Fe1 118.85(14) . .
Fe2 O4 Fe1 106.76(13) . .
Fe3 O4 Fe1 97.71(11) . .
Sb3 O3 Fe2 127.60(15) . 2_775
Sb3 O3 Sb4 111.54(13) . .
Fe2 O3 Sb4 112.23(14) 2_775 .
Fe1 O1 Sb5 123.26(15) . 2_775
Fe1 O1 Sb3 123.91(14) . .
Sb5 O1 Sb3 105.03(12) 2_775 .
Sb1 O2 Sb3 116.90(14) 2_676 .
Sb1 O2 Sb4 142.94(15) 2_676 .
Sb3 O2 Sb4 100.16(11) . .
Fe4 O6 Sb5 122.33(16) . .
Fe4 O6 Sb3 130.31(16) . 2_775
Sb5 O6 Sb3 104.57(13) . 2_775
Sb2 O8 Sb2 101.53(13) . 2_666
Sb2 O8 Fe3 117.85(15) . .
Sb2 O8 Fe3 129.87(16) 2_666 .
Sb2 O7 Sb1 140.94(16) . .
O4 Sb4 O3 100.72(12) . .
O4 Sb4 O2 84.44(12) . .
O3 Sb4 O2 73.49(11) . .
O4 Sb4 O5 77.65(11) . .
O3 Sb4 O5 73.82(11) . .
O2 Sb4 O5 138.76(11) . .
O3 Sb3 O1 93.42(12) . .
O3 Sb3 O6 84.69(12) . 2_775
O1 Sb3 O6 73.30(11) . 2_775
O3 Sb3 O2 73.83(11) . .
O1 Sb3 O2 80.42(11) . .
O6 Sb3 O2 144.83(12) 2_775 .
O3 Sb3 Sb5 84.04(9) . 2_775
O1 Sb3 Sb5 37.44(8) . 2_775
O6 Sb3 Sb5 36.39(8) 2_775 2_775
O2 Sb3 Sb5 112.28(8) . 2_775
O5 Sb5 O6 88.53(13) . .
O5 Sb5 O1 96.58(12) . 2_775
O6 Sb5 O1 76.01(12) . 2_775
O5 Sb5 Sb3 88.36(9) . 2_775
O6 Sb5 Sb3 39.04(8) . 2_775
O1 Sb5 Sb3 37.53(8) 2_775 2_775
O9 Sb1 O2 90.74(12) . 2_676
O9 Sb1 O7 93.02(13) . .
O2 Sb1 O7 84.76(12) 2_676 .
O7 Sb2 O8 92.83(13) . .
O7 Sb2 O8 93.99(13) . 2_666
O8 Sb2 O8 78.47(13) . 2_666
O7 Sb2 Sb2 94.40(10) . 2_666
O8 Sb2 Sb2 39.38(8) . 2_666
O8 Sb2 Sb2 39.09(9) 2_666 2_666
Fe3 Br4 Fe1 82.12(2) . 2_676
Fe4 Br2 Fe3 94.363(19) . .
Fe2 Br3 Fe1 76.05(2) . .
Fe3 Br1 Fe4 93.81(2) . .
O3 Fe2 O4 166.72(12) 2_775 .
O3 Fe2 O5 75.03(11) 2_775 2_775
O4 Fe2 O5 109.03(11) . 2_775
O3 Fe2 O5 90.45(11) 2_775 .
O4 Fe2 O5 77.63(11) . .
O5 Fe2 O5 84.08(11) 2_775 .
O3 Fe2 Br3 102.08(9) 2_775 .
O4 Fe2 Br3 91.06(8) . .
O5 Fe2 Br3 82.54(8) 2_775 .
O5 Fe2 Br3 158.60(8) . .
O8 Fe3 O4 176.98(12) . .
O8 Fe3 O9 100.78(12) . .
O4 Fe3 O9 81.20(11) . .
O8 Fe3 Br4 88.97(9) . .
O4 Fe3 Br4 93.48(8) . .
O9 Fe3 Br4 85.37(8) . .
O8 Fe3 Br1 86.96(9) . .
O4 Fe3 Br1 90.54(8) . .
O9 Fe3 Br1 97.09(8) . .
Br4 Fe3 Br1 175.57(3) . .
O8 Fe3 Br2 89.97(9) . .
O4 Fe3 Br2 88.19(8) . .
O9 Fe3 Br2 168.74(8) . .
Br4 Fe3 Br2 91.54(2) . .
Br1 Fe3 Br2 86.72(2) . .
O6 Fe4 O6 179.999(1) 2_765 .
O6 Fe4 Br2 92.01(9) 2_765 .
O6 Fe4 Br2 87.99(9) . .
O6 Fe4 Br2 87.99(9) 2_765 2_765
O6 Fe4 Br2 92.01(9) . 2_765
Br2 Fe4 Br2 179.999(1) . 2_765
O6 Fe4 Br1 90.64(10) 2_765 .
O6 Fe4 Br1 89.36(10) . .
Br2 Fe4 Br1 84.815(14) . .
Br2 Fe4 Br1 95.185(14) 2_765 .
O6 Fe4 Br1 89.36(10) 2_765 2_765
O6 Fe4 Br1 90.64(10) . 2_765
Br2 Fe4 Br1 95.185(14) . 2_765
Br2 Fe4 Br1 84.815(14) 2_765 2_765
Br1 Fe4 Br1 179.999(5) . 2_765
O1 Fe1 O9 172.44(12) . .
O1 Fe1 O9 102.14(11) . 2_676
O9 Fe1 O9 84.88(12) . 2_676
O1 Fe1 O4 92.25(11) . .
O9 Fe1 O4 81.90(11) . .
O9 Fe1 O4 117.51(12) 2_676 .
O1 Fe1 Br4 95.33(9) . 2_676
O9 Fe1 Br4 88.54(8) . 2_676
O9 Fe1 Br4 80.58(8) 2_676 2_676
O4 Fe1 Br4 158.40(8) . 2_676
O1 Fe1 Br3 84.68(9) . .
O9 Fe1 Br3 89.69(8) . .
O9 Fe1 Br3 159.08(8) 2_676 .
O4 Fe1 Br3 81.51(8) . .
Br4 Fe1 Br3 79.10(2) 2_676 .
Sb1 O9 Fe1 115.52(14) . .
Sb1 O9 Fe1 113.67(13) . 2_676
Fe1 O9 Fe1 95.12(12) . 2_676
Sb1 O9 Fe3 120.45(14) . .
Fe1 O9 Fe3 98.17(11) . .
Fe1 O9 Fe3 110.12(13) 2_676 .
Sb5 O5 Fe2 117.17(13) . 2_775
Sb5 O5 Fe2 121.70(14) . .
Fe2 O5 Fe2 95.92(11) 2_775 .
Sb5 O5 Sb4 122.88(14) . .
Fe2 O5 Sb4 98.68(11) 2_775 .
Fe2 O5 Sb4 94.62(10) . .

loop_
_geom_bond_atom_site_label_1
_geom_bond_atom_site_label_2
_geom_bond_distance
_geom_bond_site_symmetry_2
O4 Sb4 2.003(3) .
O4 Fe2 2.043(3) .
O4 Fe3 2.106(3) .
O4 Fe1 2.177(3) .
O3 Sb3 2.012(3) .
O3 Fe2 2.015(3) 2_775
O3 Sb4 2.027(3) .
O1 Fe1 2.039(3) .
O1 Sb5 2.052(3) 2_775
O1 Sb3 2.056(3) .
O2 Sb1 1.980(3) 2_676
O2 Sb3 2.176(3) .
O2 Sb4 2.178(3) .
O6 Fe4 1.910(3) .
O6 Sb5 1.998(3) .
O6 Sb3 2.122(3) 2_775
O8 Sb2 2.034(3) .
O8 Sb2 2.047(3) 2_666
O8 Fe3 2.093(3) .
O7 Sb2 1.936(3) .
O7 Sb1 1.992(3) .
Sb4 O5 2.234(3) .
Sb3 O6 2.122(3) 2_775
Sb3 Sb5 3.2600(4) 2_775
Sb5 O5 1.973(3) .
Sb5 O1 2.052(3) 2_775
Sb5 Sb3 3.2600(4) 2_775
Sb1 O9 1.974(3) .
Sb1 O2 1.980(3) 2_676
Sb2 O8 2.047(3) 2_666
Sb2 Sb2 3.1613(6) 2_666
Br4 Fe3 2.6017(8) .
Br4 Fe1 2.8185(8) 2_676
Br2 Fe4 2.7079(5) .
Br2 Fe3 2.8066(8) .
Br3 Fe2 2.6098(8) .
Br3 Fe1 2.8797(8) .
Br1 Fe3 2.6702(8) .
Br1 Fe4 2.8670(5) .
Fe2 O3 2.015(3) 2_775
Fe2 O5 2.189(3) 2_775
Fe2 O5 2.200(3) .
Fe3 O9 2.185(3) .
Fe4 O6 1.910(3) 2_765
Fe4 Br2 2.7079(5) 2_765
Fe4 Br1 2.8671(5) 2_765
Fe1 O9 2.083(3) .
Fe1 O9 2.163(3) 2_676
Fe1 Br4 2.8185(8) 2_676
O9 Fe1 2.163(3) 2_676
O5 Fe2 2.189(3) 2_775
